data_4066484
loop_
_publ_author_name
'Lei, Hao'
'Fettinger, James C.'
'Power, Philip P.'

_publ_section_title
;
 Synthesis and Structures of Low-Valent Alkynyl Tin and Germanium
 Complexes Supported by Terphenyl Ligands: Heavier Group 14 Element
 Enediyne Analogues&#x2020;
;
_journal_issue 21
_journal_name_full Organometallics
_journal_page_first 5585
_journal_paper_doi 10.1021/om100492u
_journal_volume 29
_journal_year 2010
_chemical_formula_moiety 'C72 H92 Sn2, C6 H12'
_chemical_formula_sum 'C78 H104 Sn2'
_chemical_formula_weight 1278.99
_chemical_name_systematic
; 
 ? 
;
_space_group_IT_number 14
_symmetry_cell_setting monoclinic
_symmetry_space_group_name_Hall '-P 2yn'
_symmetry_space_group_name_H-M 'P 1 21/n 1'
_atom_sites_solution_hydrogens geom
_atom_sites_solution_primary direct
_atom_sites_solution_secondary difmap
_audit_creation_method SHELXL-97
_cell_angle_alpha 90.00
_cell_angle_beta 97.0350(10)
_cell_angle_gamma 90.00
_cell_formula_units_Z 4
_cell_length_a 13.0040(6)
_cell_length_b 23.6350(11)
_cell_length_c 22.6519(11)
_cell_measurement_reflns_used 9592
_cell_measurement_temperature 90(2)
_cell_measurement_theta_max 27.50
_cell_measurement_theta_min 2.69
_cell_volume 6909.6(6)
_computing_cell_refinement 'Bruker SAINT'
_computing_data_collection 'Bruker APEX2'
_computing_data_reduction 'Bruker SAINT'
_computing_molecular_graphics 'Bruker SHELXTL'
_computing_publication_material 'Bruker SHELXTL'
_computing_structure_refinement 'SHELXL-97 (Sheldrick, 1997)'
_computing_structure_solution 'SHELXS-97 (Sheldrick, 1990)'
_diffrn_ambient_temperature 90(2)
_diffrn_measured_fraction_theta_full 0.998
_diffrn_measured_fraction_theta_max 0.998
_diffrn_measurement_device_type 'Bruker APEX-II CCD'
_diffrn_measurement_method '\f and \w scans'
_diffrn_radiation_monochromator graphite
_diffrn_radiation_source 'fine-focus sealed tube'
_diffrn_radiation_type MoK\a
_diffrn_radiation_wavelength 0.71073
_diffrn_reflns_av_R_equivalents 0.0180
_diffrn_reflns_av_sigmaI/netI 0.0131
_diffrn_reflns_limit_h_max 16
_diffrn_reflns_limit_h_min -16
_diffrn_reflns_limit_k_max 30
_diffrn_reflns_limit_k_min -30
_diffrn_reflns_limit_l_max 29
_diffrn_reflns_limit_l_min -28
_diffrn_reflns_number 76504
_diffrn_reflns_theta_full 27.50
_diffrn_reflns_theta_max 27.50
_diffrn_reflns_theta_min 2.58
_diffrn_standards_number 0
_exptl_absorpt_coefficient_mu 0.763
_exptl_absorpt_correction_T_max 0.9345
_exptl_absorpt_correction_T_min 0.7978
_exptl_absorpt_correction_type multi-scan
_exptl_crystal_colour blue
_exptl_crystal_density_diffrn 1.229
_exptl_crystal_density_method 'not measured'
_exptl_crystal_description rod
_exptl_crystal_F_000 2688
_exptl_crystal_size_max 0.31
_exptl_crystal_size_mid 0.12
_exptl_crystal_size_min 0.09
_refine_diff_density_max 1.027
_refine_diff_density_min -0.520
_refine_diff_density_rms 0.061
_refine_ls_extinction_method none
_refine_ls_goodness_of_fit_ref 1.107
_refine_ls_hydrogen_treatment constr
_refine_ls_matrix_type full
_refine_ls_number_parameters 721
_refine_ls_number_reflns 15833
_refine_ls_number_restraints 0
_refine_ls_restrained_S_all 1.107
_refine_ls_R_factor_all 0.0319
_refine_ls_R_factor_gt 0.0286
_refine_ls_shift/su_max 0.002
_refine_ls_shift/su_mean 0.000
_refine_ls_structure_factor_coef Fsqd
_refine_ls_weighting_details 'calc w=1/[\s^2^(Fo^2^)+(0.0285P)^2^+7.3892P] where P=(Fo^2^+2Fc^2^)/3'
_refine_ls_weighting_scheme calc
_refine_ls_wR_factor_gt 0.0714
_refine_ls_wR_factor_ref 0.0733
_reflns_number_gt 14587
_reflns_number_total 15833
_reflns_threshold_expression >2sigma(I)
_cod_data_source_file om100492u_si_001.cif
_cod_data_source_block hl49_Ar'SnSn(CCtBu)2Ar'
_cod_depositor_comments
;
The following automatic conversions were performed:

'_symmetry_cell_setting' value 'Monoclinic' changed to 'monoclinic'
according to /home/saulius/struct/CIF-dictionaries/cif_core.dic
dictionary named 'cif_core.dic' version 2.4.1 from
2010-06-29.

'_refine_ls_hydrogen_treatment' value 'CONSTR' changed
to 'constr' according to
/home/saulius/struct/CIF-dictionaries/cif_core.dic dictionary named
'cif_core.dic' version 2.4.1 from 2010-06-29.

Automatic conversion script
Id: cif_fix_values 1715 2011-07-08 13:25:40Z adriana 
;
_cod_original_sg_symbol_H-M P2(1)/n
_cod_database_code 4066484

loop_
_symmetry_equiv_pos_as_xyz
'x, y, z'
'-x+1/2, y+1/2, -z+1/2'
'-x, -y, -z'
'x-1/2, -y-1/2, z-1/2'

loop_
_atom_site_label
_atom_site_type_symbol
_atom_site_fract_x
_atom_site_fract_y
_atom_site_fract_z
_atom_site_U_iso_or_equiv
_atom_site_adp_type
_atom_site_occupancy
_atom_site_symmetry_multiplicity
_atom_site_calc_flag
_atom_site_refinement_flags
Sn1 Sn 0.149303(10) 0.191815(5) 0.121645(5) 0.01977(4) Uani 1 1 d .
Sn2 Sn 0.288178(10) 0.286675(6) 0.112007(6) 0.02380(4) Uani 1 1 d .
C1 C 0.10988(15) 0.16874(8) 0.20972(8) 0.0214(4) Uani 1 1 d .
C2 C 0.02979(15) 0.13083(8) 0.21893(8) 0.0222(4) Uani 1 1 d .
C3 C 0.02954(18) 0.10548(8) 0.27482(9) 0.0279(4) Uani 1 1 d .
H3A H -0.0230 0.0789 0.2807 0.034 Uiso 1 1 calc R
C4 C 0.1046(2) 0.11850(9) 0.32178(9) 0.0348(5) Uani 1 1 d .
H4A H 0.1053 0.0996 0.3589 0.042 Uiso 1 1 calc R
C5 C 0.1782(2) 0.15907(9) 0.31425(9) 0.0333(5) Uani 1 1 d .
H5A H 0.2271 0.1697 0.3470 0.040 Uiso 1 1 calc R
C6 C 0.18170(17) 0.18460(8) 0.25883(9) 0.0256(4) Uani 1 1 d .
C7 C -0.06412(15) 0.11741(8) 0.17505(8) 0.0219(4) Uani 1 1 d .
C8 C -0.06906(15) 0.06734(8) 0.14161(8) 0.0230(4) Uani 1 1 d .
C9 C -0.16276(16) 0.05174(10) 0.10870(10) 0.0308(4) Uani 1 1 d .
H9A H -0.1665 0.0177 0.0862 0.037 Uiso 1 1 calc R
C10 C -0.24986(17) 0.08514(11) 0.10857(11) 0.0365(5) Uani 1 1 d .
H10A H -0.3134 0.0737 0.0866 0.044 Uiso 1 1 calc R
C11 C -0.24462(17) 0.13513(10) 0.14029(11) 0.0352(5) Uani 1 1 d .
H11A H -0.3046 0.1582 0.1393 0.042 Uiso 1 1 calc R
C12 C -0.15256(16) 0.15227(9) 0.17383(9) 0.0283(4) Uani 1 1 d .
C13 C 0.25741(17) 0.23274(9) 0.25709(8) 0.0265(4) Uani 1 1 d .
C14 C 0.21910(18) 0.28858(9) 0.25956(9) 0.0298(4) Uani 1 1 d .
C15 C 0.2900(2) 0.33340(9) 0.26463(10) 0.0357(5) Uani 1 1 d .
H15A H 0.2652 0.3712 0.2656 0.043 Uiso 1 1 calc R
C16 C 0.39522(19) 0.32377(10) 0.26828(10) 0.0362(5) Uani 1 1 d .
H16A H 0.4423 0.3547 0.2730 0.043 Uiso 1 1 calc R
C17 C 0.43207(19) 0.26936(10) 0.26504(10) 0.0350(5) Uani 1 1 d .
H17A H 0.5046 0.2631 0.2669 0.042 Uiso 1 1 calc R
C18 C 0.36431(18) 0.22303(9) 0.25902(9) 0.0317(5) Uani 1 1 d .
C19 C -0.14952(19) 0.20731(10) 0.20918(11) 0.0371(5) Uani 1 1 d .
H19A H -0.0764 0.2213 0.2141 0.044 Uiso 1 1 calc R
C20 C -0.2179(2) 0.25356(11) 0.17700(14) 0.0499(7) Uani 1 1 d .
H20A H -0.1970 0.2599 0.1374 0.075 Uiso 1 1 calc R
H20B H -0.2098 0.2887 0.2000 0.075 Uiso 1 1 calc R
H20C H -0.2906 0.2416 0.1731 0.075 Uiso 1 1 calc R
C21 C -0.1810(3) 0.19764(13) 0.27112(12) 0.0553(8) Uani 1 1 d .
H21A H -0.1367 0.1684 0.2916 0.083 Uiso 1 1 calc R
H21B H -0.2535 0.1854 0.2676 0.083 Uiso 1 1 calc R
H21C H -0.1730 0.2329 0.2939 0.083 Uiso 1 1 calc R
C22 C 0.02492(15) 0.02954(8) 0.13987(8) 0.0233(4) Uani 1 1 d .
H22A H 0.0873 0.0508 0.1583 0.028 Uiso 1 1 calc R
C23 C 0.04066(17) 0.01557(9) 0.07575(9) 0.0287(4) Uani 1 1 d .
H23A H 0.0463 0.0508 0.0535 0.043 Uiso 1 1 calc R
H23B H -0.0185 -0.0064 0.0572 0.043 Uiso 1 1 calc R
H23C H 0.1043 -0.0066 0.0755 0.043 Uiso 1 1 calc R
C24 C 0.01596(18) -0.02487(9) 0.17601(10) 0.0315(4) Uani 1 1 d .
H24A H 0.0056 -0.0150 0.2169 0.047 Uiso 1 1 calc R
H24B H 0.0797 -0.0471 0.1763 0.047 Uiso 1 1 calc R
H24C H -0.0431 -0.0472 0.1578 0.047 Uiso 1 1 calc R
C25 C 0.10440(19) 0.30042(9) 0.26048(11) 0.0354(5) Uani 1 1 d .
H25A H 0.0653 0.2670 0.2424 0.042 Uiso 1 1 calc R
C26 C 0.0655(3) 0.35229(15) 0.22489(16) 0.0650(9) Uani 1 1 d .
H26A H 0.0819 0.3486 0.1840 0.097 Uiso 1 1 calc R
H26B H 0.0992 0.3862 0.2431 0.097 Uiso 1 1 calc R
H26C H -0.0097 0.3555 0.2246 0.097 Uiso 1 1 calc R
C27 C 0.0783(3) 0.30639(15) 0.32410(14) 0.0598(8) Uani 1 1 d .
H27A H 0.1023 0.2728 0.3471 0.090 Uiso 1 1 calc R
H27B H 0.0032 0.3102 0.3236 0.090 Uiso 1 1 calc R
H27C H 0.1127 0.3400 0.3425 0.090 Uiso 1 1 calc R
C28 C 0.4100(2) 0.16408(11) 0.25629(13) 0.0447(6) Uani 1 1 d .
H28A H 0.3520 0.1371 0.2440 0.054 Uiso 1 1 calc R
C29 C 0.4872(2) 0.16012(16) 0.21074(18) 0.0711(11) Uani 1 1 d .
H29A H 0.4530 0.1712 0.1715 0.107 Uiso 1 1 calc R
H29B H 0.5123 0.1211 0.2091 0.107 Uiso 1 1 calc R
H29C H 0.5458 0.1855 0.2224 0.107 Uiso 1 1 calc R
C30 C 0.4614(3) 0.14642(12) 0.31852(17) 0.0708(11) Uani 1 1 d .
H30A H 0.4108 0.1492 0.3471 0.106 Uiso 1 1 calc R
H30B H 0.5202 0.1715 0.3309 0.106 Uiso 1 1 calc R
H30C H 0.4860 0.1073 0.3172 0.106 Uiso 1 1 calc R
C31 C 0.01736(15) 0.18448(8) 0.05850(8) 0.0233(4) Uani 1 1 d .
C32 C -0.05066(16) 0.18821(8) 0.01787(9) 0.0235(4) Uani 1 1 d .
C33 C -0.13426(16) 0.19101(9) -0.03297(9) 0.0255(4) Uani 1 1 d .
C34 C -0.14190(19) 0.13387(10) -0.06506(11) 0.0378(5) Uani 1 1 d .
H34A H -0.1587 0.1043 -0.0375 0.057 Uiso 1 1 calc R
H34B H -0.0755 0.1251 -0.0793 0.057 Uiso 1 1 calc R
H34C H -0.1964 0.1356 -0.0990 0.057 Uiso 1 1 calc R
C35 C -0.10884(19) 0.23772(10) -0.07574(10) 0.0345(5) Uani 1 1 d .
H35A H -0.1047 0.2742 -0.0550 0.052 Uiso 1 1 calc R
H35B H -0.1633 0.2394 -0.1097 0.052 Uiso 1 1 calc R
H35C H -0.0422 0.2295 -0.0900 0.052 Uiso 1 1 calc R
C36 C -0.23836(17) 0.20314(11) -0.01004(11) 0.0350(5) Uani 1 1 d .
H36A H -0.2537 0.1730 0.0172 0.052 Uiso 1 1 calc R
H36B H -0.2933 0.2047 -0.0437 0.052 Uiso 1 1 calc R
H36C H -0.2345 0.2395 0.0110 0.052 Uiso 1 1 calc R
C37 C 0.24060(15) 0.11884(9) 0.10990(9) 0.0248(4) Uani 1 1 d .
C38 C 0.29407(15) 0.07805(9) 0.10588(9) 0.0283(4) Uani 1 1 d .
C39 C 0.35492(18) 0.02526(10) 0.10005(13) 0.0402(5) Uani 1 1 d .
C40 C 0.3234(2) -0.00157(11) 0.03785(12) 0.0448(6) Uani 1 1 d .
H40A H 0.2496 -0.0112 0.0334 0.067 Uiso 1 1 calc R
H40B H 0.3642 -0.0360 0.0340 0.067 Uiso 1 1 calc R
H40C H 0.3366 0.0255 0.0069 0.067 Uiso 1 1 calc R
C41 C 0.4709(2) 0.03877(13) 0.10339(17) 0.0600(9) Uani 1 1 d .
H41A H 0.4949 0.0558 0.1421 0.090 Uiso 1 1 calc R
H41B H 0.4823 0.0654 0.0716 0.090 Uiso 1 1 calc R
H41C H 0.5095 0.0038 0.0986 0.090 Uiso 1 1 calc R
C42 C 0.3335(3) -0.01601(12) 0.14827(13) 0.0545(7) Uani 1 1 d .
H42A H 0.3538 0.0011 0.1874 0.082 Uiso 1 1 calc R
H42B H 0.3735 -0.0507 0.1447 0.082 Uiso 1 1 calc R
H42C H 0.2595 -0.0251 0.1439 0.082 Uiso 1 1 calc R
C43 C 0.22474(15) 0.32732(8) 0.02689(8) 0.0221(4) Uani 1 1 d .
C44 C 0.17041(15) 0.37883(8) 0.01862(9) 0.0249(4) Uani 1 1 d .
C45 C 0.15319(17) 0.40280(9) -0.03826(10) 0.0309(4) Uani 1 1 d .
H45A H 0.1138 0.4366 -0.0442 0.037 Uiso 1 1 calc R
C46 C 0.19268(19) 0.37803(10) -0.08592(10) 0.0356(5) Uani 1 1 d .
H46A H 0.1794 0.3945 -0.1244 0.043 Uiso 1 1 calc R
C47 C 0.25159(18) 0.32924(10) -0.07766(9) 0.0324(5) Uani 1 1 d .
H47A H 0.2815 0.3132 -0.1100 0.039 Uiso 1 1 calc R
C48 C 0.26696(15) 0.30368(8) -0.02169(9) 0.0243(4) Uani 1 1 d .
C49 C 0.13352(16) 0.41201(8) 0.06847(9) 0.0274(4) Uani 1 1 d .
C50 C 0.02669(17) 0.41650(9) 0.07250(10) 0.0310(4) Uani 1 1 d .
C51 C -0.0068(2) 0.45224(10) 0.11526(11) 0.0375(5) Uani 1 1 d .
H51A H -0.0789 0.4557 0.1181 0.045 Uiso 1 1 calc R
C52 C 0.0632(2) 0.48276(10) 0.15366(12) 0.0433(6) Uani 1 1 d .
H52A H 0.0392 0.5068 0.1826 0.052 Uiso 1 1 calc R
C53 C 0.1685(2) 0.47825(10) 0.14987(11) 0.0401(5) Uani 1 1 d .
H53A H 0.2161 0.4992 0.1766 0.048 Uiso 1 1 calc R
C54 C 0.20597(18) 0.44344(9) 0.10750(10) 0.0313(5) Uani 1 1 d .
C55 C 0.34018(15) 0.25451(9) -0.01120(9) 0.0261(4) Uani 1 1 d .
C56 C 0.44345(17) 0.26608(10) 0.01459(11) 0.0328(5) Uani 1 1 d .
C57 C 0.51347(18) 0.22141(12) 0.02383(14) 0.0478(7) Uani 1 1 d .
H57A H 0.5818 0.2283 0.0424 0.057 Uiso 1 1 calc R
C58 C 0.4846(2) 0.16741(12) 0.00627(17) 0.0584(8) Uani 1 1 d .
H58A H 0.5335 0.1375 0.0123 0.070 Uiso 1 1 calc R
C59 C 0.38499(19) 0.15625(11) -0.02008(14) 0.0465(6) Uani 1 1 d .
H59A H 0.3671 0.1188 -0.0325 0.056 Uiso 1 1 calc R
C60 C 0.31031(17) 0.19869(9) -0.02880(10) 0.0296(4) Uani 1 1 d .
C61 C -0.05329(18) 0.38342(10) 0.03158(11) 0.0357(5) Uani 1 1 d .
H61A H -0.0154 0.3592 0.0052 0.043 Uiso 1 1 calc R
C62 C -0.1245(2) 0.42311(13) -0.00809(15) 0.0574(8) Uani 1 1 d .
H62A H -0.0826 0.4475 -0.0307 0.086 Uiso 1 1 calc R
H62B H -0.1642 0.4465 0.0167 0.086 Uiso 1 1 calc R
H62C H -0.1722 0.4007 -0.0357 0.086 Uiso 1 1 calc R
C63 C -0.1161(2) 0.34452(12) 0.06749(15) 0.0548(7) Uani 1 1 d .
H63A H -0.0691 0.3193 0.0922 0.082 Uiso 1 1 calc R
H63B H -0.1641 0.3219 0.0403 0.082 Uiso 1 1 calc R
H63C H -0.1555 0.3674 0.0930 0.082 Uiso 1 1 calc R
C64 C 0.32107(18) 0.44241(9) 0.10109(10) 0.0330(5) Uani 1 1 d .
H64A H 0.3368 0.4041 0.0856 0.040 Uiso 1 1 calc R
C65 C 0.3480(2) 0.48573(11) 0.05524(11) 0.0409(6) Uani 1 1 d .
H65A H 0.3030 0.4800 0.0178 0.061 Uiso 1 1 calc R
H65B H 0.4205 0.4810 0.0485 0.061 Uiso 1 1 calc R
H65C H 0.3377 0.5240 0.0701 0.061 Uiso 1 1 calc R
C66 C 0.3905(2) 0.45042(10) 0.16025(11) 0.0416(6) Uani 1 1 d .
H66A H 0.3724 0.4222 0.1890 0.062 Uiso 1 1 calc R
H66B H 0.3803 0.4885 0.1756 0.062 Uiso 1 1 calc R
H66C H 0.4632 0.4456 0.1539 0.062 Uiso 1 1 calc R
C67 C 0.48367(17) 0.32639(10) 0.02399(11) 0.0358(5) Uani 1 1 d .
H67A H 0.4230 0.3516 0.0274 0.043 Uiso 1 1 calc R
C68 C 0.5332(2) 0.34480(12) -0.03106(14) 0.0504(7) Uani 1 1 d .
H68A H 0.5594 0.3836 -0.0255 0.076 Uiso 1 1 calc R
H68B H 0.4812 0.3433 -0.0662 0.076 Uiso 1 1 calc R
H68C H 0.5907 0.3193 -0.0367 0.076 Uiso 1 1 calc R
C69 C 0.5610(2) 0.33426(14) 0.08012(14) 0.0525(7) Uani 1 1 d .
H69A H 0.5287 0.3227 0.1151 0.079 Uiso 1 1 calc R
H69B H 0.5814 0.3741 0.0840 0.079 Uiso 1 1 calc R
H69C H 0.6225 0.3109 0.0772 0.079 Uiso 1 1 calc R
C70 C 0.20096(17) 0.18510(9) -0.05785(10) 0.0293(4) Uani 1 1 d .
H70A H 0.1518 0.2104 -0.0397 0.035 Uiso 1 1 calc R
C71 C 0.1874(2) 0.19619(12) -0.12508(11) 0.0464(6) Uani 1 1 d .
H71A H 0.1165 0.1866 -0.1419 0.070 Uiso 1 1 calc R
H71B H 0.2365 0.1728 -0.1439 0.070 Uiso 1 1 calc R
H71C H 0.2006 0.2362 -0.1325 0.070 Uiso 1 1 calc R
C72 C 0.16901(17) 0.12384(9) -0.04762(10) 0.0306(4) Uani 1 1 d .
H72A H 0.1765 0.1160 -0.0048 0.046 Uiso 1 1 calc R
H72B H 0.2135 0.0981 -0.0670 0.046 Uiso 1 1 calc R
H72C H 0.0966 0.1183 -0.0645 0.046 Uiso 1 1 calc R
C101 C 0.6684(3) 0.5022(2) 0.13179(19) 0.0974(16) Uani 1 1 d .
H10E H 0.6093 0.4798 0.1138 0.146 Uiso 1 1 calc R
H10F H 0.7281 0.4954 0.1103 0.146 Uiso 1 1 calc R
H10G H 0.6503 0.5424 0.1296 0.146 Uiso 1 1 calc R
C102 C 0.6954(3) 0.48487(17) 0.19704(18) 0.0699(9) Uani 1 1 d .
H10B H 0.6334 0.4927 0.2179 0.084 Uiso 1 1 calc R
C103 C 0.7216(4) 0.42434(18) 0.2058(2) 0.0872(12) Uani 1 1 d .
H10C H 0.7682 0.4114 0.1771 0.105 Uiso 1 1 calc R
H10D H 0.6583 0.4006 0.2014 0.105 Uiso 1 1 calc R
C104 C 0.7787(4) 0.4223(2) 0.2727(3) 0.1081(18) Uani 1 1 d .
H10L H 0.7283 0.4212 0.3021 0.130 Uiso 1 1 calc R
H10M H 0.8256 0.3892 0.2790 0.130 Uiso 1 1 calc R
C105 C 0.8347(4) 0.4737(2) 0.2759(2) 0.1057(16) Uani 1 1 d .
H10J H 0.9072 0.4662 0.2689 0.127 Uiso 1 1 calc R
H10K H 0.8359 0.4901 0.3162 0.127 Uiso 1 1 calc R
C106 C 0.7849(4) 0.51658(19) 0.2291(2) 0.0891(13) Uani 1 1 d .
H10H H 0.7610 0.5508 0.2486 0.107 Uiso 1 1 calc R
H10I H 0.8346 0.5279 0.2015 0.107 Uiso 1 1 calc R

loop_
_atom_site_aniso_label
_atom_site_aniso_U_11
_atom_site_aniso_U_22
_atom_site_aniso_U_33
_atom_site_aniso_U_23
_atom_site_aniso_U_13
_atom_site_aniso_U_12
Sn1 0.02332(7) 0.01903(6) 0.01552(6) 0.00128(4) -0.00345(4) -0.00167(5)
Sn2 0.02595(7) 0.02427(7) 0.01927(7) 0.00262(5) -0.00488(5) -0.00483(5)
C1 0.0288(9) 0.0181(8) 0.0158(8) -0.0009(7) -0.0025(7) 0.0028(7)
C2 0.0310(10) 0.0186(9) 0.0167(8) -0.0017(7) 0.0014(7) 0.0036(7)
C3 0.0433(12) 0.0211(9) 0.0192(9) 0.0015(7) 0.0030(8) -0.0001(8)
C4 0.0626(15) 0.0234(10) 0.0166(9) 0.0028(8) -0.0021(9) 0.0007(10)
C5 0.0544(14) 0.0235(10) 0.0180(9) -0.0001(8) -0.0111(9) 0.0012(9)
C6 0.0349(11) 0.0189(9) 0.0204(9) -0.0008(7) -0.0066(8) 0.0024(8)
C7 0.0242(9) 0.0244(9) 0.0173(8) 0.0031(7) 0.0039(7) -0.0010(7)
C8 0.0245(9) 0.0250(9) 0.0193(9) 0.0011(7) 0.0017(7) -0.0023(7)
C9 0.0280(10) 0.0323(11) 0.0306(11) -0.0020(9) -0.0017(8) -0.0056(8)
C10 0.0236(10) 0.0460(13) 0.0381(12) 0.0046(10) -0.0033(9) -0.0048(9)
C11 0.0255(10) 0.0420(13) 0.0386(12) 0.0089(10) 0.0058(9) 0.0071(9)
C12 0.0313(10) 0.0308(10) 0.0241(10) 0.0049(8) 0.0085(8) 0.0045(8)
C13 0.0361(11) 0.0234(9) 0.0166(9) -0.0009(7) -0.0095(8) -0.0017(8)
C14 0.0391(12) 0.0239(10) 0.0231(10) 0.0002(8) -0.0101(8) -0.0001(8)
C15 0.0502(14) 0.0221(10) 0.0310(11) 0.0009(8) -0.0111(10) -0.0022(9)
C16 0.0463(13) 0.0308(11) 0.0274(11) 0.0014(9) -0.0119(9) -0.0105(10)
C17 0.0378(12) 0.0386(12) 0.0251(11) -0.0036(9) -0.0107(9) -0.0039(10)
C18 0.0386(12) 0.0293(11) 0.0230(10) -0.0048(8) -0.0128(8) -0.0003(9)
C19 0.0368(12) 0.0330(12) 0.0430(13) -0.0031(10) 0.0113(10) 0.0085(9)
C20 0.0603(17) 0.0352(13) 0.0572(17) 0.0091(12) 0.0190(14) 0.0117(12)
C21 0.078(2) 0.0520(16) 0.0377(14) -0.0056(12) 0.0138(14) 0.0280(15)
C22 0.0257(9) 0.0222(9) 0.0212(9) -0.0039(7) -0.0007(7) -0.0018(7)
C23 0.0338(11) 0.0287(10) 0.0240(10) -0.0051(8) 0.0052(8) -0.0033(8)
C24 0.0393(12) 0.0265(10) 0.0281(11) 0.0008(8) 0.0017(9) 0.0007(9)
C25 0.0414(13) 0.0232(10) 0.0375(12) -0.0042(9) -0.0113(10) 0.0041(9)
C26 0.0622(19) 0.066(2) 0.064(2) 0.0262(17) -0.0030(16) 0.0203(16)
C27 0.0506(17) 0.075(2) 0.0516(18) 0.0012(15) -0.0012(14) 0.0089(15)
C28 0.0367(12) 0.0329(12) 0.0584(16) -0.0163(11) -0.0186(11) 0.0038(10)
C29 0.0326(14) 0.072(2) 0.105(3) -0.047(2) -0.0048(15) 0.0021(14)
C30 0.078(2) 0.0309(13) 0.089(2) -0.0054(14) -0.0475(19) 0.0143(14)
C31 0.0263(9) 0.0245(9) 0.0183(9) 0.0007(7) -0.0002(7) -0.0007(7)
C32 0.0271(10) 0.0233(9) 0.0199(9) -0.0005(7) 0.0014(7) 0.0011(7)
C33 0.0272(10) 0.0268(10) 0.0204(9) -0.0012(7) -0.0053(7) 0.0026(8)
C34 0.0399(12) 0.0338(12) 0.0352(12) -0.0084(9) -0.0136(10) 0.0039(10)
C35 0.0397(12) 0.0375(12) 0.0238(10) 0.0064(9) -0.0062(9) 0.0007(10)
C36 0.0263(10) 0.0444(13) 0.0321(12) -0.0027(10) -0.0047(9) 0.0030(9)
C37 0.0258(9) 0.0263(10) 0.0210(9) 0.0005(7) -0.0022(7) -0.0045(8)
C38 0.0234(9) 0.0306(11) 0.0296(11) 0.0018(8) -0.0017(8) -0.0034(8)
C39 0.0309(11) 0.0299(11) 0.0584(16) -0.0045(11) 0.0006(11) 0.0057(9)
C40 0.0461(14) 0.0378(13) 0.0519(16) -0.0063(11) 0.0118(12) 0.0044(11)
C41 0.0297(13) 0.0493(16) 0.098(3) -0.0115(16) -0.0038(14) 0.0109(12)
C42 0.0706(19) 0.0364(14) 0.0523(17) 0.0039(12) -0.0088(14) 0.0138(13)
C43 0.0231(9) 0.0210(9) 0.0207(9) 0.0018(7) -0.0034(7) -0.0048(7)
C44 0.0242(9) 0.0213(9) 0.0272(10) 0.0001(7) -0.0048(7) -0.0038(7)
C45 0.0335(11) 0.0235(10) 0.0320(11) 0.0050(8) -0.0105(9) -0.0019(8)
C46 0.0468(13) 0.0331(11) 0.0235(10) 0.0086(9) -0.0091(9) -0.0066(10)
C47 0.0433(12) 0.0324(11) 0.0208(10) 0.0009(8) 0.0015(9) -0.0042(9)
C48 0.0248(9) 0.0235(9) 0.0236(10) 0.0018(7) -0.0016(7) -0.0047(7)
C49 0.0326(10) 0.0179(9) 0.0301(10) 0.0015(8) -0.0031(8) 0.0002(8)
C50 0.0351(11) 0.0207(9) 0.0362(12) 0.0023(8) 0.0002(9) 0.0017(8)
C51 0.0416(13) 0.0262(11) 0.0449(13) 0.0007(9) 0.0066(10) 0.0057(9)
C52 0.0606(16) 0.0272(11) 0.0423(14) -0.0066(10) 0.0071(12) 0.0069(11)
C53 0.0538(15) 0.0255(11) 0.0385(13) -0.0057(9) -0.0040(11) -0.0025(10)
C54 0.0388(12) 0.0208(9) 0.0322(11) -0.0001(8) -0.0042(9) -0.0022(8)
C55 0.0252(9) 0.0284(10) 0.0253(10) 0.0023(8) 0.0060(8) -0.0015(8)
C56 0.0254(10) 0.0335(11) 0.0400(12) 0.0020(9) 0.0063(9) -0.0040(8)
C57 0.0214(11) 0.0433(14) 0.078(2) 0.0045(13) 0.0045(11) -0.0014(10)
C58 0.0272(12) 0.0365(14) 0.112(3) 0.0066(15) 0.0099(14) 0.0059(10)
C59 0.0315(12) 0.0284(12) 0.081(2) -0.0024(12) 0.0136(12) -0.0013(9)
C60 0.0276(10) 0.0285(10) 0.0340(11) 0.0006(8) 0.0088(9) -0.0021(8)
C61 0.0303(11) 0.0284(11) 0.0476(14) -0.0034(10) 0.0014(10) 0.0003(9)
C62 0.0455(15) 0.0514(17) 0.069(2) -0.0033(14) -0.0193(14) 0.0065(13)
C63 0.0505(16) 0.0411(15) 0.076(2) -0.0122(14) 0.0193(15) -0.0126(12)
C64 0.0363(11) 0.0249(10) 0.0344(12) -0.0022(8) -0.0098(9) -0.0054(9)
C65 0.0396(13) 0.0436(14) 0.0362(13) 0.0050(10) -0.0089(10) -0.0107(11)
C66 0.0484(14) 0.0335(12) 0.0379(13) 0.0061(10) -0.0153(11) -0.0104(10)
C67 0.0260(10) 0.0378(12) 0.0438(13) -0.0025(10) 0.0050(9) -0.0074(9)
C68 0.0467(15) 0.0473(15) 0.0603(18) 0.0010(13) 0.0183(13) -0.0152(12)
C69 0.0348(13) 0.0600(18) 0.0602(18) -0.0047(14) -0.0048(12) -0.0124(12)
C70 0.0316(11) 0.0285(10) 0.0277(10) -0.0022(8) 0.0032(8) -0.0045(8)
C71 0.0611(17) 0.0452(14) 0.0322(13) 0.0040(11) 0.0029(12) -0.0121(12)
C72 0.0341(11) 0.0293(11) 0.0282(10) -0.0047(8) 0.0023(8) -0.0076(9)
C101 0.086(3) 0.120(4) 0.087(3) 0.020(3) 0.013(2) -0.056(3)
C102 0.0548(19) 0.077(2) 0.080(2) 0.0100(19) 0.0136(17) -0.0038(17)
C103 0.093(3) 0.072(3) 0.095(3) -0.008(2) 0.006(2) -0.007(2)
C104 0.096(3) 0.094(4) 0.140(5) 0.041(3) 0.041(3) 0.021(3)
C105 0.102(4) 0.118(4) 0.090(3) -0.019(3) -0.016(3) 0.011(3)
C106 0.111(3) 0.076(3) 0.078(3) -0.002(2) 0.004(2) -0.018(2)

loop_
_atom_type_symbol
_atom_type_description
_atom_type_scat_dispersion_real
_atom_type_scat_dispersion_imag
_atom_type_scat_source
C C 0.0033 0.0016 'International Tables Vol C Tables 4.2.6.8 and 6.1.1.4'
H H 0.0000 0.0000 'International Tables Vol C Tables 4.2.6.8 and 6.1.1.4'
Sn Sn -0.6537 1.4246 'International Tables Vol C Tables 4.2.6.8 and 6.1.1.4'

loop_
_geom_angle_atom_site_label_1
_geom_angle_atom_site_label_2
_geom_angle_atom_site_label_3
_geom_angle
C31 Sn1 C37 105.63(7)
C31 Sn1 C1 109.69(7)
C37 Sn1 C1 96.23(7)
C31 Sn1 Sn2 118.42(5)
C37 Sn1 Sn2 104.75(5)
C1 Sn1 Sn2 118.56(5)
C43 Sn2 Sn1 103.35(5)
C2 C1 C6 118.79(17)
C2 C1 Sn1 123.60(13)
C6 C1 Sn1 116.46(14)
C3 C2 C1 119.31(18)
C3 C2 C7 114.43(18)
C1 C2 C7 126.07(16)
C4 C3 C2 121.2(2)
C4 C3 H3A 119.4
C2 C3 H3A 119.4
C5 C4 C3 119.54(19)
C5 C4 H4A 120.2
C3 C4 H4A 120.2
C4 C5 C6 120.64(19)
C4 C5 H5A 119.7
C6 C5 H5A 119.7
C5 C6 C1 120.10(19)
C5 C6 C13 116.21(17)
C1 C6 C13 123.39(17)
C8 C7 C12 119.90(18)
C8 C7 C2 120.83(17)
C12 C7 C2 118.75(17)
C9 C8 C7 119.34(19)
C9 C8 C22 118.87(18)
C7 C8 C22 121.79(17)
C10 C9 C8 120.8(2)
C10 C9 H9A 119.6
C8 C9 H9A 119.6
C9 C10 C11 120.0(2)
C9 C10 H10A 120.0
C11 C10 H10A 120.0
C10 C11 C12 121.0(2)
C10 C11 H11A 119.5
C12 C11 H11A 119.5
C11 C12 C7 118.9(2)
C11 C12 C19 119.9(2)
C7 C12 C19 121.2(2)
C18 C13 C14 120.2(2)
C18 C13 C6 121.53(18)
C14 C13 C6 117.95(19)
C15 C14 C13 118.5(2)
C15 C14 C25 119.8(2)
C13 C14 C25 121.56(19)
C16 C15 C14 121.2(2)
C16 C15 H15A 119.4
C14 C15 H15A 119.4
C17 C16 C15 120.0(2)
C17 C16 H16A 120.0
C15 C16 H16A 120.0
C16 C17 C18 121.1(2)
C16 C17 H17A 119.5
C18 C17 H17A 119.5
C17 C18 C13 118.9(2)
C17 C18 C28 118.4(2)
C13 C18 C28 122.6(2)
C12 C19 C21 111.2(2)
C12 C19 C20 112.4(2)
C21 C19 C20 109.8(2)
C12 C19 H19A 107.7
C21 C19 H19A 107.7
C20 C19 H19A 107.7
C19 C20 H20A 109.5
C19 C20 H20B 109.5
H20A C20 H20B 109.5
C19 C20 H20C 109.5
H20A C20 H20C 109.5
H20B C20 H20C 109.5
C19 C21 H21A 109.5
C19 C21 H21B 109.5
H21A C21 H21B 109.5
C19 C21 H21C 109.5
H21A C21 H21C 109.5
H21B C21 H21C 109.5
C8 C22 C23 110.72(16)
C8 C22 C24 111.41(17)
C23 C22 C24 110.70(17)
C8 C22 H22A 108.0
C23 C22 H22A 108.0
C24 C22 H22A 108.0
C22 C23 H23A 109.5
C22 C23 H23B 109.5
H23A C23 H23B 109.5
C22 C23 H23C 109.5
H23A C23 H23C 109.5
H23B C23 H23C 109.5
C22 C24 H24A 109.5
C22 C24 H24B 109.5
H24A C24 H24B 109.5
C22 C24 H24C 109.5
H24A C24 H24C 109.5
H24B C24 H24C 109.5
C26 C25 C14 113.9(2)
C26 C25 C27 109.2(2)
C14 C25 C27 111.2(2)
C26 C25 H25A 107.4
C14 C25 H25A 107.4
C27 C25 H25A 107.4
C25 C26 H26A 109.5
C25 C26 H26B 109.5
H26A C26 H26B 109.5
C25 C26 H26C 109.5
H26A C26 H26C 109.5
H26B C26 H26C 109.5
C25 C27 H27A 109.5
C25 C27 H27B 109.5
H27A C27 H27B 109.5
C25 C27 H27C 109.5
H27A C27 H27C 109.5
H27B C27 H27C 109.5
C18 C28 C29 112.1(3)
C18 C28 C30 109.8(2)
C29 C28 C30 110.7(3)
C18 C28 H28A 108.0
C29 C28 H28A 108.0
C30 C28 H28A 108.0
C28 C29 H29A 109.5
C28 C29 H29B 109.5
H29A C29 H29B 109.5
C28 C29 H29C 109.5
H29A C29 H29C 109.5
H29B C29 H29C 109.5
C28 C30 H30A 109.5
C28 C30 H30B 109.5
H30A C30 H30B 109.5
C28 C30 H30C 109.5
H30A C30 H30C 109.5
H30B C30 H30C 109.5
C32 C31 Sn1 168.55(18)
C31 C32 C33 178.2(2)
C32 C33 C34 109.12(17)
C32 C33 C35 109.18(17)
C34 C33 C35 110.01(18)
C32 C33 C36 109.76(17)
C34 C33 C36 108.46(18)
C35 C33 C36 110.31(18)
C33 C34 H34A 109.5
C33 C34 H34B 109.5
H34A C34 H34B 109.5
C33 C34 H34C 109.5
H34A C34 H34C 109.5
H34B C34 H34C 109.5
C33 C35 H35A 109.5
C33 C35 H35B 109.5
H35A C35 H35B 109.5
C33 C35 H35C 109.5
H35A C35 H35C 109.5
H35B C35 H35C 109.5
C33 C36 H36A 109.5
C33 C36 H36B 109.5
H36A C36 H36B 109.5
C33 C36 H36C 109.5
H36A C36 H36C 109.5
H36B C36 H36C 109.5
C38 C37 Sn1 177.05(18)
C37 C38 C39 176.6(2)
C38 C39 C42 109.2(2)
C38 C39 C41 110.5(2)
C42 C39 C41 111.4(2)
C38 C39 C40 109.8(2)
C42 C39 C40 109.9(2)
C41 C39 C40 106.2(2)
C39 C40 H40A 109.5
C39 C40 H40B 109.5
H40A C40 H40B 109.5
C39 C40 H40C 109.5
H40A C40 H40C 109.5
H40B C40 H40C 109.5
C39 C41 H41A 109.5
C39 C41 H41B 109.5
H41A C41 H41B 109.5
C39 C41 H41C 109.5
H41A C41 H41C 109.5
H41B C41 H41C 109.5
C39 C42 H42A 109.5
C39 C42 H42B 109.5
H42A C42 H42B 109.5
C39 C42 H42C 109.5
H42A C42 H42C 109.5
H42B C42 H42C 109.5
C48 C43 C44 118.52(18)
C48 C43 Sn2 111.65(14)
C44 C43 Sn2 128.05(14)
C45 C44 C43 119.55(19)
C45 C44 C49 116.81(18)
C43 C44 C49 123.56(18)
C46 C45 C44 121.0(2)
C46 C45 H45A 119.5
C44 C45 H45A 119.5
C45 C46 C47 120.0(2)
C45 C46 H46A 120.0
C47 C46 H46A 120.0
C46 C47 C48 119.9(2)
C46 C47 H47A 120.1
C48 C47 H47A 120.1
C47 C48 C43 120.87(19)
C47 C48 C55 119.70(19)
C43 C48 C55 118.99(17)
C50 C49 C54 120.3(2)
C50 C49 C44 119.81(18)
C54 C49 C44 119.53(19)
C51 C50 C49 119.1(2)
C51 C50 C61 119.0(2)
C49 C50 C61 121.9(2)
C52 C51 C50 121.0(2)
C52 C51 H51A 119.5
C50 C51 H51A 119.5
C51 C52 C53 120.0(2)
C51 C52 H52A 120.0
C53 C52 H52A 120.0
C52 C53 C54 121.2(2)
C52 C53 H53A 119.4
C54 C53 H53A 119.4
C53 C54 C49 118.4(2)
C53 C54 C64 120.3(2)
C49 C54 C64 121.2(2)
C60 C55 C56 120.4(2)
C60 C55 C48 121.90(18)
C56 C55 C48 117.63(18)
C57 C56 C55 118.8(2)
C57 C56 C67 118.7(2)
C55 C56 C67 121.8(2)
C58 C57 C56 120.6(2)
C58 C57 H57A 119.7
C56 C57 H57A 119.7
C57 C58 C59 120.7(2)
C57 C58 H58A 119.7
C59 C58 H58A 119.7
C58 C59 C60 121.6(2)
C58 C59 H59A 119.2
C60 C59 H59A 119.2
C59 C60 C55 117.9(2)
C59 C60 C70 120.4(2)
C55 C60 C70 121.70(19)
C50 C61 C63 110.8(2)
C50 C61 C62 111.2(2)
C63 C61 C62 110.9(2)
C50 C61 H61A 107.9
C63 C61 H61A 107.9
C62 C61 H61A 107.9
C61 C62 H62A 109.5
C61 C62 H62B 109.5
H62A C62 H62B 109.5
C61 C62 H62C 109.5
H62A C62 H62C 109.5
H62B C62 H62C 109.5
C61 C63 H63A 109.5
C61 C63 H63B 109.5
H63A C63 H63B 109.5
C61 C63 H63C 109.5
H63A C63 H63C 109.5
H63B C63 H63C 109.5
C54 C64 C65 111.32(19)
C54 C64 C66 113.3(2)
C65 C64 C66 110.59(18)
C54 C64 H64A 107.1
C65 C64 H64A 107.1
C66 C64 H64A 107.1
C64 C65 H65A 109.5
C64 C65 H65B 109.5
H65A C65 H65B 109.5
C64 C65 H65C 109.5
H65A C65 H65C 109.5
H65B C65 H65C 109.5
C64 C66 H66A 109.5
C64 C66 H66B 109.5
H66A C66 H66B 109.5
C64 C66 H66C 109.5
H66A C66 H66C 109.5
H66B C66 H66C 109.5
C56 C67 C69 114.1(2)
C56 C67 C68 108.8(2)
C69 C67 C68 110.0(2)
C56 C67 H67A 107.9
C69 C67 H67A 107.9
C68 C67 H67A 107.9
C67 C68 H68A 109.5
C67 C68 H68B 109.5
H68A C68 H68B 109.5
C67 C68 H68C 109.5
H68A C68 H68C 109.5
H68B C68 H68C 109.5
C67 C69 H69A 109.5
C67 C69 H69B 109.5
H69A C69 H69B 109.5
C67 C69 H69C 109.5
H69A C69 H69C 109.5
H69B C69 H69C 109.5
C60 C70 C72 112.92(18)
C60 C70 C71 112.31(19)
C72 C70 C71 108.15(18)
C60 C70 H70A 107.7
C72 C70 H70A 107.7
C71 C70 H70A 107.7
C70 C71 H71A 109.5
C70 C71 H71B 109.5
H71A C71 H71B 109.5
C70 C71 H71C 109.5
H71A C71 H71C 109.5
H71B C71 H71C 109.5
C70 C72 H72A 109.5
C70 C72 H72B 109.5
H72A C72 H72B 109.5
C70 C72 H72C 109.5
H72A C72 H72C 109.5
H72B C72 H72C 109.5
C102 C101 H10E 109.5
C102 C101 H10F 109.5
H10E C101 H10F 109.5
C102 C101 H10G 109.5
H10E C101 H10G 109.5
H10F C101 H10G 109.5
C103 C102 C106 105.5(3)
C103 C102 C101 114.2(4)
C106 C102 C101 114.1(3)
C103 C102 H10B 107.6
C106 C102 H10B 107.6
C101 C102 H10B 107.6
C102 C103 C104 103.2(4)
C102 C103 H10C 111.1
C104 C103 H10C 111.1
C102 C103 H10D 111.1
C104 C103 H10D 111.1
H10C C103 H10D 109.1
C105 C104 C103 101.4(4)
C105 C104 H10L 111.5
C103 C104 H10L 111.5
C105 C104 H10M 111.5
C103 C104 H10M 111.5
H10L C104 H10M 109.3
C104 C105 C106 111.0(4)
C104 C105 H10J 109.4
C106 C105 H10J 109.4
C104 C105 H10K 109.4
C106 C105 H10K 109.4
H10J C105 H10K 108.0
C102 C106 C105 103.9(4)
C102 C106 H10H 111.0
C105 C106 H10H 111.0
C102 C106 H10I 111.0
C105 C106 H10I 111.0
H10H C106 H10I 109.0

loop_
_geom_bond_atom_site_label_1
_geom_bond_atom_site_label_2
_geom_bond_distance
Sn1 C31 2.1021(19)
Sn1 C37 2.129(2)
Sn1 C1 2.1888(19)
Sn1 Sn2 2.9038(2)
Sn2 C43 2.2207(18)
C1 C2 1.409(3)
C1 C6 1.413(3)
C2 C3 1.401(3)
C2 C7 1.511(3)
C3 C4 1.387(3)
C3 H3A 0.9500
C4 C5 1.380(3)
C4 H4A 0.9500
C5 C6 1.399(3)
C5 H5A 0.9500
C6 C13 1.508(3)
C7 C8 1.402(3)
C7 C12 1.412(3)
C8 C9 1.398(3)
C8 C22 1.518(3)
C9 C10 1.380(3)
C9 H9A 0.9500
C10 C11 1.380(4)
C10 H10A 0.9500
C11 C12 1.397(3)
C11 H11A 0.9500
C12 C19 1.525(3)
C13 C18 1.404(3)
C13 C14 1.414(3)
C14 C15 1.400(3)
C14 C25 1.520(3)
C15 C16 1.380(4)
C15 H15A 0.9500
C16 C17 1.377(3)
C16 H16A 0.9500
C17 C18 1.402(3)
C17 H17A 0.9500
C18 C28 1.519(3)
C19 C21 1.526(4)
C19 C20 1.536(3)
C19 H19A 1.0000
C20 H20A 0.9800
C20 H20B 0.9800
C20 H20C 0.9800
C21 H21A 0.9800
C21 H21B 0.9800
C21 H21C 0.9800
C22 C23 1.528(3)
C22 C24 1.536(3)
C22 H22A 1.0000
C23 H23A 0.9800
C23 H23B 0.9800
C23 H23C 0.9800
C24 H24A 0.9800
C24 H24B 0.9800
C24 H24C 0.9800
C25 C26 1.520(3)
C25 C27 1.527(4)
C25 H25A 1.0000
C26 H26A 0.9800
C26 H26B 0.9800
C26 H26C 0.9800
C27 H27A 0.9800
C27 H27B 0.9800
C27 H27C 0.9800
C28 C29 1.528(5)
C28 C30 1.542(4)
C28 H28A 1.0000
C29 H29A 0.9800
C29 H29B 0.9800
C29 H29C 0.9800
C30 H30A 0.9800
C30 H30B 0.9800
C30 H30C 0.9800
C31 C32 1.199(3)
C32 C33 1.485(3)
C33 C34 1.531(3)
C33 C35 1.531(3)
C33 C36 1.535(3)
C34 H34A 0.9800
C34 H34B 0.9800
C34 H34C 0.9800
C35 H35A 0.9800
C35 H35B 0.9800
C35 H35C 0.9800
C36 H36A 0.9800
C36 H36B 0.9800
C36 H36C 0.9800
C37 C38 1.199(3)
C38 C39 1.492(3)
C39 C42 1.515(4)
C39 C41 1.534(4)
C39 C40 1.554(4)
C40 H40A 0.9800
C40 H40B 0.9800
C40 H40C 0.9800
C41 H41A 0.9800
C41 H41B 0.9800
C41 H41C 0.9800
C42 H42A 0.9800
C42 H42B 0.9800
C42 H42C 0.9800
C43 C48 1.404(3)
C43 C44 1.409(3)
C44 C45 1.400(3)
C44 C49 1.501(3)
C45 C46 1.381(3)
C45 H45A 0.9500
C46 C47 1.384(3)
C46 H46A 0.9500
C47 C48 1.397(3)
C47 H47A 0.9500
C48 C55 1.503(3)
C49 C50 1.407(3)
C49 C54 1.420(3)
C50 C51 1.395(3)
C50 C61 1.522(3)
C51 C52 1.383(4)
C51 H51A 0.9500
C52 C53 1.387(4)
C52 H52A 0.9500
C53 C54 1.396(3)
C53 H53A 0.9500
C54 C64 1.522(3)
C55 C60 1.419(3)
C55 C56 1.424(3)
C56 C57 1.393(3)
C56 C67 1.524(3)
C57 C58 1.375(4)
C57 H57A 0.9500
C58 C59 1.383(4)
C58 H58A 0.9500
C59 C60 1.393(3)
C59 H59A 0.9500
C60 C70 1.526(3)
C61 C63 1.529(4)
C61 C62 1.530(4)
C61 H61A 1.0000
C62 H62A 0.9800
C62 H62B 0.9800
C62 H62C 0.9800
C63 H63A 0.9800
C63 H63B 0.9800
C63 H63C 0.9800
C64 C65 1.529(3)
C64 C66 1.533(3)
C64 H64A 1.0000
C65 H65A 0.9800
C65 H65B 0.9800
C65 H65C 0.9800
C66 H66A 0.9800
C66 H66B 0.9800
C66 H66C 0.9800
C67 C69 1.533(4)
C67 C68 1.535(3)
C67 H67A 1.0000
C68 H68A 0.9800
C68 H68B 0.9800
C68 H68C 0.9800
C69 H69A 0.9800
C69 H69B 0.9800
C69 H69C 0.9800
C70 C72 1.532(3)
C70 C71 1.534(3)
C70 H70A 1.0000
C71 H71A 0.9800
C71 H71B 0.9800
C71 H71C 0.9800
C72 H72A 0.9800
C72 H72B 0.9800
C72 H72C 0.9800
C101 C102 1.532(6)
C101 H10E 0.9800
C101 H10F 0.9800
C101 H10G 0.9800
C102 C103 1.478(6)
C102 C106 1.496(5)
C102 H10B 1.0000
C103 C104 1.605(7)
C103 H10C 0.9900
C103 H10D 0.9900
C104 C105 1.414(7)
C104 H10L 0.9900
C104 H10M 0.9900
C105 C106 1.550(7)
C105 H10J 0.9900
C105 H10K 0.9900
C106 H10H 0.9900
C106 H10I 0.9900

loop_
_geom_torsion_atom_site_label_1
_geom_torsion_atom_site_label_2
_geom_torsion_atom_site_label_3
_geom_torsion_atom_site_label_4
_geom_torsion
C31 Sn1 Sn2 C43 -6.36(8)
C37 Sn1 Sn2 C43 110.97(8)
C1 Sn1 Sn2 C43 -143.30(8)
C31 Sn1 C1 C2 27.62(17)
C37 Sn1 C1 C2 -81.45(16)
Sn2 Sn1 C1 C2 168.00(13)
C31 Sn1 C1 C6 -164.79(14)
C37 Sn1 C1 C6 86.14(15)
Sn2 Sn1 C1 C6 -24.42(16)
C6 C1 C2 C3 -6.5(3)
Sn1 C1 C2 C3 160.83(15)
C6 C1 C2 C7 168.17(18)
Sn1 C1 C2 C7 -24.5(3)
C1 C2 C3 C4 2.2(3)
C7 C2 C3 C4 -173.01(19)
C2 C3 C4 C5 3.0(3)
C3 C4 C5 C6 -3.9(3)
C4 C5 C6 C1 -0.4(3)
C4 C5 C6 C13 173.6(2)
C2 C1 C6 C5 5.6(3)
Sn1 C1 C6 C5 -162.59(16)
C2 C1 C6 C13 -167.90(19)
Sn1 C1 C6 C13 23.9(3)
C3 C2 C7 C8 -83.4(2)
C1 C2 C7 C8 101.7(2)
C3 C2 C7 C12 88.3(2)
C1 C2 C7 C12 -86.6(2)
C12 C7 C8 C9 -1.8(3)
C2 C7 C8 C9 169.79(18)
C12 C7 C8 C22 177.92(18)
C2 C7 C8 C22 -10.5(3)
C7 C8 C9 C10 0.3(3)
C22 C8 C9 C10 -179.4(2)
C8 C9 C10 C11 1.2(4)
C9 C10 C11 C12 -1.3(4)
C10 C11 C12 C7 -0.2(3)
C10 C11 C12 C19 -179.1(2)
C8 C7 C12 C11 1.7(3)
C2 C7 C12 C11 -170.04(18)
C8 C7 C12 C19 -179.36(19)
C2 C7 C12 C19 8.9(3)
C5 C6 C13 C18 75.7(3)
C1 C6 C13 C18 -110.6(2)
C5 C6 C13 C14 -98.0(2)
C1 C6 C13 C14 75.8(3)
C18 C13 C14 C15 -0.7(3)
C6 C13 C14 C15 173.02(19)
C18 C13 C14 C25 -177.09(19)
C6 C13 C14 C25 -3.3(3)
C13 C14 C15 C16 -1.2(3)
C25 C14 C15 C16 175.3(2)
C14 C15 C16 C17 2.1(3)
C15 C16 C17 C18 -1.1(3)
C16 C17 C18 C13 -0.8(3)
C16 C17 C18 C28 -179.4(2)
C14 C13 C18 C17 1.7(3)
C6 C13 C18 C17 -171.83(19)
C14 C13 C18 C28 -179.7(2)
C6 C13 C18 C28 6.7(3)
C11 C12 C19 C21 87.7(3)
C7 C12 C19 C21 -91.2(3)
C11 C12 C19 C20 -35.8(3)
C7 C12 C19 C20 145.3(2)
C9 C8 C22 C23 50.1(2)
C7 C8 C22 C23 -129.62(19)
C9 C8 C22 C24 -73.5(2)
C7 C8 C22 C24 106.7(2)
C15 C14 C25 C26 41.4(3)
C13 C14 C25 C26 -142.2(2)
C15 C14 C25 C27 -82.4(3)
C13 C14 C25 C27 93.9(3)
C17 C18 C28 C29 -50.1(3)
C13 C18 C28 C29 131.4(2)
C17 C18 C28 C30 73.4(3)
C13 C18 C28 C30 -105.1(3)
C37 Sn1 C31 C32 -111.5(9)
C1 Sn1 C31 C32 145.9(9)
Sn2 Sn1 C31 C32 5.4(9)
Sn1 Sn2 C43 C48 -88.29(13)
Sn1 Sn2 C43 C44 107.35(16)
C48 C43 C44 C45 4.8(3)
Sn2 C43 C44 C45 168.20(15)
C48 C43 C44 C49 -171.95(18)
Sn2 C43 C44 C49 -8.5(3)
C43 C44 C45 C46 -2.9(3)
C49 C44 C45 C46 174.01(19)
C44 C45 C46 C47 -1.0(3)
C45 C46 C47 C48 3.0(3)
C46 C47 C48 C43 -1.0(3)
C46 C47 C48 C55 -173.4(2)
C44 C43 C48 C47 -2.8(3)
Sn2 C43 C48 C47 -168.86(16)
C44 C43 C48 C55 169.56(17)
Sn2 C43 C48 C55 3.5(2)
C45 C44 C49 C50 71.7(3)
C43 C44 C49 C50 -111.5(2)
C45 C44 C49 C54 -101.7(2)
C43 C44 C49 C54 75.1(3)
C54 C49 C50 C51 0.0(3)
C44 C49 C50 C51 -173.34(19)
C54 C49 C50 C61 -179.9(2)
C44 C49 C50 C61 6.7(3)
C49 C50 C51 C52 -0.4(3)
C61 C50 C51 C52 179.5(2)
C50 C51 C52 C53 0.2(4)
C51 C52 C53 C54 0.3(4)
C52 C53 C54 C49 -0.7(3)
C52 C53 C54 C64 175.5(2)
C50 C49 C54 C53 0.5(3)
C44 C49 C54 C53 173.9(2)
C50 C49 C54 C64 -175.65(19)
C44 C49 C54 C64 -2.2(3)
C47 C48 C55 C60 -80.8(3)
C43 C48 C55 C60 106.8(2)
C47 C48 C55 C56 96.2(2)
C43 C48 C55 C56 -76.3(2)
C60 C55 C56 C57 -1.9(3)
C48 C55 C56 C57 -178.9(2)
C60 C55 C56 C67 169.1(2)
C48 C55 C56 C67 -7.9(3)
C55 C56 C57 C58 2.5(4)
C67 C56 C57 C58 -168.8(3)
C56 C57 C58 C59 -1.0(5)
C57 C58 C59 C60 -1.2(5)
C58 C59 C60 C55 1.7(4)
C58 C59 C60 C70 -179.8(3)
C56 C55 C60 C59 -0.1(3)
C48 C55 C60 C59 176.7(2)
C56 C55 C60 C70 -178.6(2)
C48 C55 C60 C70 -1.8(3)
C51 C50 C61 C63 -59.9(3)
C49 C50 C61 C63 120.1(2)
C51 C50 C61 C62 64.0(3)
C49 C50 C61 C62 -116.1(3)
C53 C54 C64 C65 -91.2(3)
C49 C54 C64 C65 84.9(2)
C53 C54 C64 C66 34.2(3)
C49 C54 C64 C66 -149.7(2)
C57 C56 C67 C69 -43.6(3)
C55 C56 C67 C69 145.4(2)
C57 C56 C67 C68 79.6(3)
C55 C56 C67 C68 -91.4(3)
C59 C60 C70 C72 28.0(3)
C55 C60 C70 C72 -153.6(2)
C59 C60 C70 C71 -94.7(3)
C55 C60 C70 C71 83.8(3)
C106 C102 C103 C104 37.2(4)
C101 C102 C103 C104 163.2(3)
C102 C103 C104 C105 -37.0(5)
C103 C104 C105 C106 22.9(6)
C103 C102 C106 C105 -23.3(5)
C101 C102 C106 C105 -149.5(4)
C104 C105 C106 C102 -1.3(6)
